data_2312992
loop_
_publ_author_name
'Seymour, Jr, Derik A'
'Amsbaugh, Ritter V.'
'Colcord, Charlotte G.'
'Fejes, Isabelle R.'
'Gebhardt, Lindsey C.'
'Yap, Glenn P. A.'
'Deegan, Meaghan M.'

_publ_section_title
;
 Structures of nickel-, copper-, and zinc-salophen derivatives.
;
_journal_coeditor_code ZO3072
_journal_issue 'Pt 7'
_journal_name_full 'Acta crystallographica. Section C, Structural chemistry'
_journal_page_first 336
_journal_page_last 350
_journal_paper_doi 10.1107/S2053229626005450
_journal_volume 82
_journal_year 2026
_chemical_formula_iupac '[Ni (C28 H30 N2 O2)], 1.333C7 H8'
_chemical_formula_moiety 'C28 H30 N2 Ni O2, 1.333(C7 H8)'
_chemical_formula_sum 'C37.33 H40.67 N2 Ni O2'
_chemical_formula_weight 608.06
_chemical_name_systematic
'{4,4'-Di-<i>tert</i>-butyl-2,2'-[1,2-phenylenebis(nitrilomethylidyne)]diphenolato}nickel(II) toluene 1.33-solvate'
_space_group_crystal_system trigonal
_space_group_IT_number 148
_space_group_name_Hall '-R 3'
_space_group_name_H-M_alt 'R -3 :H'
_atom_sites_solution_hydrogens geom
_atom_sites_solution_primary dual
_audit_creation_method
;
Olex2 1.5
(compiled 2025.05.31 svn.r86d253d1 for OlexSys, GUI svn.r7254)
;
_cell_angle_alpha 90
_cell_angle_beta 90
_cell_angle_gamma 120
_cell_formula_units_Z 18
_cell_length_a 31.9167(16)
_cell_length_b 31.9167(16)
_cell_length_c 17.3494(14)
_cell_measurement_reflns_used 9580
_cell_measurement_temperature 100.00
_cell_measurement_theta_max 68.224
_cell_measurement_theta_min 3.007
_cell_volume 15305.6(16)
_computing_cell_refinement
;
SAINT (Bruker, 2016)
;
_computing_data_collection
;
APEX6 (Bruker, 2024)
;
_computing_data_reduction
;
SAINT (Bruker, 2016)
;
_computing_molecular_graphics
;
OLEX2 (Dolomanov <i>et al.</i>, 2009)
;
_computing_publication_material
;
OLEX2 (Dolomanov <i>et al.</i>, 2009)
;
_computing_structure_refinement
;
SHELXL2019 (Sheldrick, 2015<i>b</i>)
;
_computing_structure_solution
;
SHELXT2018 (Sheldrick, 2015<i>a</i>)
;
_diffrn_ambient_temperature 100.00
_diffrn_measured_fraction_theta_full 0.992
_diffrn_measured_fraction_theta_max 0.988
_diffrn_measurement_device_type 'Bruker D8 VENTURE PHOTON III'
_diffrn_measurement_method 'area \f- and \w-scans'
_diffrn_radiation_type CuK\a
_diffrn_radiation_wavelength 1.54178
_diffrn_reflns_av_R_equivalents 0.0488
_diffrn_reflns_av_unetI/netI 0.0227
_diffrn_reflns_limit_h_max 36
_diffrn_reflns_limit_h_min -38
_diffrn_reflns_limit_k_max 38
_diffrn_reflns_limit_k_min -37
_diffrn_reflns_limit_l_max 20
_diffrn_reflns_limit_l_min -20
_diffrn_reflns_number 82339
_diffrn_reflns_theta_full 67.679
_diffrn_reflns_theta_max 68.403
_diffrn_reflns_theta_min 2.769
_diffrn_source_current 1.2
_diffrn_source_power 0.06
_diffrn_source_voltage 50.0
_exptl_absorpt_coefficient_mu 1.070
_exptl_absorpt_correction_T_max 0.7531
_exptl_absorpt_correction_T_min 0.6484
_exptl_absorpt_correction_type multi-scan
_exptl_absorpt_process_details
;
(SADABS; Bruker, 2016)
;
_exptl_crystal_colour red
_exptl_crystal_density_diffrn 1.187
_exptl_crystal_description plate
_exptl_crystal_F_000 5808
_exptl_crystal_size_max 0.208
_exptl_crystal_size_mid 0.114
_exptl_crystal_size_min 0.092
_refine_diff_density_max 0.449
_refine_diff_density_min -0.541
_refine_ls_extinction_method none
_refine_ls_goodness_of_fit_ref 1.038
_refine_ls_hydrogen_treatment constr
_refine_ls_matrix_type full
_refine_ls_number_parameters 366
_refine_ls_number_reflns 6180
_refine_ls_number_restraints 198
_refine_ls_restrained_S_all 1.099
_refine_ls_R_factor_all 0.0485
_refine_ls_R_factor_gt 0.0447
_refine_ls_shift/su_max 0.001
_refine_ls_shift/su_mean 0.000
_refine_ls_structure_factor_coef Fsqd
_refine_ls_weighting_details 'w=1/[\s^2^(Fo^2^)+(0.0660P)^2^+23.9722P] where P=(Fo^2^+2Fc^2^)/3'
_refine_ls_weighting_scheme calc
_refine_ls_wR_factor_gt 0.1255
_refine_ls_wR_factor_ref 0.1289
_reflns_number_gt 5556
_reflns_number_total 6180
_reflns_threshold_expression 'I > 2\s(I)'
_cod_data_source_file zo3072sup1.cif
_cod_data_source_block meag016
_cod_original_cell_volume 15306(2)
_cod_original_sg_symbol_H-M 'R -3'
_cod_database_code 2312992
_shelx_space_group_comment
;
The symmetry employed for this shelxl refinement is uniquely defined
by the following loop, which should always be used as a source of
symmetry information in preference to the above space-group names.
They are only intended as comments.
;
_shelx_estimated_absorpt_t_min 0.808
_shelx_estimated_absorpt_t_max 0.908

loop_
_space_group_symop_operation_xyz
'x, y, z'
'-y, x-y, z'
'-x+y, -x, z'
'x+2/3, y+1/3, z+1/3'
'-y+2/3, x-y+1/3, z+1/3'
'-x+y+2/3, -x+1/3, z+1/3'
'x+1/3, y+2/3, z+2/3'
'-y+1/3, x-y+2/3, z+2/3'
'-x+y+1/3, -x+2/3, z+2/3'
'-x, -y, -z'
'y, -x+y, -z'
'x-y, x, -z'
'-x+2/3, -y+1/3, -z+1/3'
'y+2/3, -x+y+1/3, -z+1/3'
'x-y+2/3, x+1/3, -z+1/3'
'-x+1/3, -y+2/3, -z+2/3'
'y+1/3, -x+y+2/3, -z+2/3'
'x-y+1/3, x+2/3, -z+2/3'

loop_
_atom_site_type_symbol
_atom_site_label
_atom_site_fract_x
_atom_site_fract_y
_atom_site_fract_z
_atom_site_U_iso_or_equiv
_atom_site_adp_type
_atom_site_calc_flag
_atom_site_occupancy
_atom_site_disorder_assembly
_atom_site_disorder_group
Ni Ni1 0.64804(2) 0.72628(2) 0.68573(2) 0.03667(12) Uani d 1 . .
O O1 0.61316(5) 0.71621(5) 0.59627(8) 0.0446(3) Uani d 1 . .
O O2 0.62726(5) 0.66129(5) 0.67594(7) 0.0410(3) Uani d 1 . .
N N1 0.67050(6) 0.79224(6) 0.69026(9) 0.0375(3) Uani d 1 . .
N N2 0.68148(6) 0.73463(6) 0.77734(9) 0.0370(3) Uani d 1 . .
C C1 0.58262(9) 0.73348(8) 0.48534(13) 0.0546(6) Uani d 1 . .
H H1 0.567315 0.700449 0.470368 0.066 Uiso calc 1 . .
C C2 0.57778(9) 0.76579(8) 0.44011(13) 0.0569(6) Uani d 1 . .
H H2 0.559418 0.754404 0.394003 0.068 Uiso calc 1 . .
C C3 0.59879(8) 0.81538(8) 0.45859(13) 0.0524(5) Uani d 1 . .
C C4 0.62611(8) 0.83028(8) 0.52474(12) 0.0495(5) Uani d 1 . .
H H4 0.641310 0.863487 0.538654 0.059 Uiso calc 1 . .
C C5 0.63251(7) 0.79813(7) 0.57299(11) 0.0430(4) Uani d 1 . .
C C6 0.61002(7) 0.74835(7) 0.55407(11) 0.0435(4) Uani d 1 . .
C C7 0.59215(7) 0.84991(7) 0.40577(13) 0.0616(6) Uani d 1 . .
C C11 0.66122(7) 0.81697(7) 0.64034(11) 0.0407(4) Uani d 1 . .
H H11 0.674876 0.850619 0.649827 0.049 Uiso calc 1 . .
C C12 0.69932(7) 0.81477(7) 0.75675(11) 0.0379(4) Uani d 1 . .
C C13 0.72091(8) 0.86382(7) 0.77582(12) 0.0439(4) Uani d 1 . .
H H13 0.717854 0.885743 0.742460 0.053 Uiso calc 1 . .
C C14 0.74672(8) 0.88001(7) 0.84373(12) 0.0467(5) Uani d 1 . .
H H14 0.761293 0.913238 0.857227 0.056 Uiso calc 1 . .
C C15 0.75156(8) 0.84821(7) 0.89240(11) 0.0450(5) Uani d 1 . .
H H15 0.769314 0.859870 0.939006 0.054 Uiso calc 1 . .
C C16 0.73086(7) 0.79978(7) 0.87388(11) 0.0406(4) Uani d 1 . .
H H16 0.734291 0.778086 0.907262 0.049 Uiso calc 1 . .
C C17 0.70467(7) 0.78318(7) 0.80488(11) 0.0373(4) Uani d 1 . .
C C18 0.68551(7) 0.70129(7) 0.81440(11) 0.0407(4) Uani d 1 . .
H H18 0.703486 0.710343 0.861075 0.049 Uiso calc 1 . .
C C19 0.66499(7) 0.65243(7) 0.79013(11) 0.0409(4) Uani d 1 . .
C C20 0.67183(8) 0.62033(7) 0.83761(12) 0.0455(5) Uani d 1 . .
H H20 0.691056 0.632857 0.882685 0.055 Uiso calc 1 . .
C C21 0.65201(8) 0.57184(7) 0.82171(11) 0.0434(4) Uani d 1 . .
C C22 0.62495(7) 0.55546(7) 0.75295(11) 0.0423(4) Uani d 1 . .
H H22 0.611168 0.522332 0.739295 0.051 Uiso calc 1 . .
C C23 0.61776(7) 0.58545(7) 0.70508(11) 0.0410(4) Uani d 1 . .
H H23 0.599552 0.572644 0.659139 0.049 Uiso calc 1 . .
C C24 0.63681(7) 0.63499(7) 0.72243(11) 0.0384(4) Uani d 1 . .
C C25 0.65959(8) 0.53775(7) 0.87500(11) 0.0535(5) Uani d 1 . .
C C8 0.53909(11) 0.82786(15) 0.3828(3) 0.0679(12) Uani d 0.753(6) A 1
H H8A 0.528623 0.797350 0.355402 0.102 Uiso calc 0.753(6) A 1
H H8B 0.535285 0.850371 0.349094 0.102 Uiso calc 0.753(6) A 1
H H8C 0.519305 0.821693 0.429168 0.102 Uiso calc 0.753(6) A 1
C C9 0.62058(13) 0.85722(15) 0.33084(18) 0.0736(12) Uani d 0.753(6) A 1
H H9A 0.654634 0.868885 0.343079 0.110 Uiso calc 0.753(6) A 1
H H9B 0.618122 0.881043 0.298420 0.110 Uiso calc 0.753(6) A 1
H H9C 0.607133 0.826387 0.303181 0.110 Uiso calc 0.753(6) A 1
C C10 0.61227(18) 0.90002(11) 0.4416(2) 0.0810(15) Uani d 0.753(6) A 1
H H10A 0.593121 0.897830 0.487191 0.121 Uiso calc 0.753(6) A 1
H H10B 0.610571 0.922005 0.403957 0.121 Uiso calc 0.753(6) A 1
H H10C 0.646028 0.912399 0.456768 0.121 Uiso calc 0.753(6) A 1
C C26 0.6619(3) 0.5536(2) 0.95848(16) 0.0605(16) Uani d 0.714(14) B 1
H H26A 0.689878 0.586152 0.965228 0.091 Uiso calc 0.714(14) B 1
H H26B 0.665218 0.530958 0.992561 0.091 Uiso calc 0.714(14) B 1
H H26C 0.632232 0.554022 0.971319 0.091 Uiso calc 0.714(14) B 1
C C27 0.7093(3) 0.5441(4) 0.8575(5) 0.148(4) Uani d 0.714(14) B 1
H H27A 0.708025 0.528252 0.808480 0.222 Uiso calc 0.714(14) B 1
H H27B 0.718523 0.529394 0.898877 0.222 Uiso calc 0.714(14) B 1
H H27C 0.733129 0.578624 0.853958 0.222 Uiso calc 0.714(14) B 1
C C28 0.6202(3) 0.48485(15) 0.8685(5) 0.146(4) Uani d 0.714(14) B 1
H H28A 0.588476 0.482644 0.866069 0.218 Uiso calc 0.714(14) B 1
H H28B 0.621452 0.467041 0.913643 0.218 Uiso calc 0.714(14) B 1
H H28C 0.625321 0.470841 0.821671 0.218 Uiso calc 0.714(14) B 1
C C8A 0.5722(4) 0.8744(3) 0.4583(4) 0.068(3) Uani d 0.247(6) A 2
H H8AA 0.538862 0.850951 0.473060 0.102 Uiso calc 0.247(6) A 2
H H8AB 0.572616 0.901483 0.430829 0.102 Uiso calc 0.247(6) A 2
H H8AC 0.592256 0.886577 0.504723 0.102 Uiso calc 0.247(6) A 2
C C9A 0.5529(4) 0.8250(6) 0.3444(7) 0.098(5) Uani d 0.247(6) A 2
H H9AA 0.561615 0.806183 0.310035 0.147 Uiso calc 0.247(6) A 2
H H9AB 0.550078 0.849491 0.314432 0.147 Uiso calc 0.247(6) A 2
H H9AC 0.521938 0.803390 0.369444 0.147 Uiso calc 0.247(6) A 2
C C10A 0.6409(2) 0.8893(3) 0.3751(7) 0.079(4) Uani d 0.247(6) A 2
H H10D 0.663489 0.904229 0.418190 0.118 Uiso calc 0.247(6) A 2
H H10E 0.636730 0.913975 0.348324 0.118 Uiso calc 0.247(6) A 2
H H10F 0.653952 0.874975 0.339142 0.118 Uiso calc 0.247(6) A 2
C C26A 0.6788(6) 0.5549(6) 0.9562(5) 0.078(5) Uani d 0.286(14) B 2
H H26D 0.713691 0.577612 0.953957 0.118 Uiso calc 0.286(14) B 2
H H26E 0.672543 0.527046 0.988112 0.118 Uiso calc 0.286(14) B 2
H H26F 0.662463 0.571114 0.978673 0.118 Uiso calc 0.286(14) B 2
C C27A 0.6888(5) 0.5176(5) 0.8367(10) 0.096(5) Uani d 0.286(14) B 2
H H27D 0.673369 0.501969 0.787902 0.145 Uiso calc 0.286(14) B 2
H H27E 0.690003 0.493744 0.870849 0.145 Uiso calc 0.286(14) B 2
H H27F 0.721725 0.543972 0.826609 0.145 Uiso calc 0.286(14) B 2
C C28A 0.6090(2) 0.4940(3) 0.8844(7) 0.054(3) Uani d 0.286(14) B 2
H H28D 0.587483 0.504343 0.907072 0.080 Uiso calc 0.286(14) B 2
H H28E 0.610472 0.470229 0.918355 0.080 Uiso calc 0.286(14) B 2
H H28F 0.596460 0.479314 0.833893 0.080 Uiso calc 0.286(14) B 2

loop_
_atom_site_aniso_label
_atom_site_aniso_U_11
_atom_site_aniso_U_22
_atom_site_aniso_U_33
_atom_site_aniso_U_12
_atom_site_aniso_U_13
_atom_site_aniso_U_23
Ni1 0.0426(2) 0.03706(19) 0.03108(19) 0.02045(14) -0.00468(12) -0.00242(12)
O1 0.0566(8) 0.0397(7) 0.0384(7) 0.0247(6) -0.0099(6) -0.0039(6)
O2 0.0478(7) 0.0393(7) 0.0350(7) 0.0210(6) -0.0045(6) -0.0014(5)
N1 0.0411(8) 0.0401(8) 0.0330(8) 0.0216(7) -0.0038(6) -0.0033(6)
N2 0.0412(8) 0.0384(8) 0.0329(8) 0.0209(7) -0.0015(6) -0.0029(6)
C1 0.0716(15) 0.0467(11) 0.0444(12) 0.0288(11) -0.0203(11) -0.0078(9)
C2 0.0713(15) 0.0510(12) 0.0476(12) 0.0300(11) -0.0245(11) -0.0060(10)
C3 0.0595(13) 0.0479(12) 0.0469(12) 0.0246(10) -0.0160(10) -0.0010(9)
C4 0.0570(12) 0.0420(11) 0.0472(12) 0.0229(10) -0.0142(10) -0.0016(9)
C5 0.0463(11) 0.0426(10) 0.0395(10) 0.0219(9) -0.0074(8) -0.0022(8)
C6 0.0493(11) 0.0432(10) 0.0386(10) 0.0235(9) -0.0071(8) -0.0031(8)
C7 0.0709(15) 0.0487(12) 0.0608(14) 0.0268(11) -0.0283(12) -0.0009(11)
C11 0.0468(11) 0.0382(10) 0.0373(10) 0.0215(8) -0.0055(8) -0.0021(8)
C12 0.0397(9) 0.0419(10) 0.0332(9) 0.0213(8) -0.0019(8) -0.0032(8)
C13 0.0531(11) 0.0416(10) 0.0404(10) 0.0261(9) -0.0070(9) -0.0026(8)
C14 0.0542(12) 0.0426(10) 0.0446(11) 0.0252(9) -0.0085(9) -0.0088(9)
C15 0.0508(11) 0.0487(11) 0.0363(10) 0.0255(9) -0.0096(8) -0.0073(8)
C16 0.0465(10) 0.0461(10) 0.0331(9) 0.0261(9) -0.0051(8) -0.0030(8)
C17 0.0394(9) 0.0394(9) 0.0343(9) 0.0206(8) -0.0003(8) -0.0029(7)
C18 0.0472(11) 0.0453(10) 0.0340(10) 0.0263(9) -0.0029(8) -0.0023(8)
C19 0.0483(11) 0.0416(10) 0.0356(10) 0.0245(9) 0.0005(8) -0.0009(8)
C20 0.0570(12) 0.0476(11) 0.0355(10) 0.0289(10) -0.0035(9) -0.0017(8)
C21 0.0532(11) 0.0421(10) 0.0389(10) 0.0268(9) 0.0045(9) 0.0044(8)
C22 0.0446(10) 0.0382(10) 0.0421(10) 0.0192(8) 0.0066(8) 0.0007(8)
C23 0.0431(10) 0.0395(10) 0.0363(10) 0.0176(8) 0.0020(8) -0.0003(8)
C24 0.0404(10) 0.0398(10) 0.0342(9) 0.0194(8) 0.0037(8) 0.0028(8)
C25 0.0769(15) 0.0516(12) 0.0427(11) 0.0400(12) 0.0074(10) 0.0073(9)
C8 0.064(2) 0.061(2) 0.077(3) 0.0306(18) -0.0205(19) 0.017(2)
C9 0.075(2) 0.070(2) 0.065(2) 0.028(2) -0.0129(18) 0.0203(18)
C10 0.111(4) 0.053(2) 0.078(3) 0.040(2) -0.044(3) -0.0014(18)
C26 0.092(4) 0.056(2) 0.045(2) 0.046(3) -0.0100(18) 0.0099(16)
C27 0.199(6) 0.238(9) 0.124(6) 0.197(7) 0.103(5) 0.131(6)
C28 0.265(8) 0.035(2) 0.115(6) 0.060(4) -0.105(6) -0.015(3)
C8A 0.060(6) 0.064(6) 0.068(6) 0.023(5) -0.013(5) 0.027(5)
C9A 0.106(10) 0.096(10) 0.089(11) 0.048(8) -0.027(9) 0.007(8)
C10A 0.102(7) 0.069(7) 0.074(8) 0.049(6) 0.000(6) 0.021(6)
C26A 0.112(12) 0.063(7) 0.090(8) 0.065(9) -0.062(8) -0.024(6)
C27A 0.144(11) 0.072(8) 0.112(10) 0.084(8) 0.061(9) 0.042(7)
C28A 0.094(6) 0.015(4) 0.043(5) 0.021(4) -0.001(4) 0.009(4)

loop_
_atom_type_symbol
_atom_type_description
_atom_type_scat_dispersion_real
_atom_type_scat_dispersion_imag
_atom_type_scat_source
C C 0.0181 0.0091 'International Tables Vol C Tables 4.2.6.8 and 6.1.1.4'
H H 0.0000 0.0000 'International Tables Vol C Tables 4.2.6.8 and 6.1.1.4'
N N 0.0311 0.0180 'International Tables Vol C Tables 4.2.6.8 and 6.1.1.4'
Ni Ni -3.0029 0.5091 'International Tables Vol C Tables 4.2.6.8 and 6.1.1.4'
O O 0.0492 0.0322 'International Tables Vol C Tables 4.2.6.8 and 6.1.1.4'

loop_
_geom_angle_atom_site_label_1
_geom_angle_atom_site_label_2
_geom_angle_atom_site_label_3
_geom_angle_site_symmetry_1
_geom_angle_site_symmetry_3
_geom_angle
_geom_angle_publ_flag
O1 Ni1 O2 . . 83.11(6) ?
O1 Ni1 N1 . . 95.20(6) ?
O1 Ni1 N2 . . 178.10(7) ?
O2 Ni1 N1 . . 176.85(7) ?
O2 Ni1 N2 . . 95.61(6) ?
N1 Ni1 N2 . . 86.15(7) ?
C6 O1 Ni1 . . 127.81(12) ?
C24 O2 Ni1 . . 126.77(12) ?
C11 N1 Ni1 . . 125.72(13) ?
C11 N1 C12 . . 121.17(16) ?
C12 N1 Ni1 . . 113.10(12) ?
C17 N2 Ni1 . . 113.04(12) ?
C18 N2 Ni1 . . 126.09(13) ?
C18 N2 C17 . . 120.85(16) ?
C2 C1 H1 . . 119.5 ?
C2 C1 C6 . . 121.1(2) ?
C6 C1 H1 . . 119.5 ?
C1 C2 H2 . . 118.4 ?
C1 C2 C3 . . 123.1(2) ?
C3 C2 H2 . . 118.4 ?
C2 C3 C7 . . 120.85(18) ?
C4 C3 C2 . . 116.16(19) ?
C4 C3 C7 . . 122.97(19) ?
C3 C4 H4 . . 118.7 ?
C3 C4 C5 . . 122.63(19) ?
C5 C4 H4 . . 118.7 ?
C4 C5 C6 . . 120.01(18) ?
C4 C5 C11 . . 118.42(18) ?
C6 C5 C11 . . 121.56(18) ?
O1 C6 C1 . . 119.18(18) ?
O1 C6 C5 . . 123.85(17) ?
C1 C6 C5 . . 116.97(18) ?
C3 C7 C9 . . 109.5(2) ?
C3 C7 C8A . . 104.8(4) ?
C3 C7 C9A . . 114.6(7) ?
C8 C7 C3 . . 110.2(2) ?
C8 C7 C9 . . 106.5(2) ?
C8 C7 C10 . . 112.2(3) ?
C10 C7 C3 . . 111.96(19) ?
C10 C7 C9 . . 106.2(3) ?
C9A C7 C8A . . 103.8(6) ?
C10A C7 C3 . . 110.5(4) ?
C10A C7 C8A . . 107.5(5) ?
C10A C7 C9A . . 114.7(7) ?
N1 C11 C5 . . 125.81(18) ?
N1 C11 H11 . . 117.1 ?
C5 C11 H11 . . 117.1 ?
C13 C12 N1 . . 126.05(17) ?
C17 C12 N1 . . 113.85(16) ?
C17 C12 C13 . . 120.09(17) ?
C12 C13 H13 . . 120.4 ?
C14 C13 C12 . . 119.24(18) ?
C14 C13 H13 . . 120.4 ?
C13 C14 H14 . . 119.7 ?
C13 C14 C15 . . 120.61(19) ?
C15 C14 H14 . . 119.7 ?
C14 C15 H15 . . 119.6 ?
C16 C15 C14 . . 120.76(18) ?
C16 C15 H15 . . 119.6 ?
C15 C16 H16 . . 120.6 ?
C15 C16 C17 . . 118.82(18) ?
C17 C16 H16 . . 120.6 ?
C12 C17 N2 . . 113.82(16) ?
C12 C17 C16 . . 120.46(17) ?
C16 C17 N2 . . 125.72(17) ?
N2 C18 H18 . . 117.6 ?
N2 C18 C19 . . 124.79(18) ?
C19 C18 H18 . . 117.6 ?
C20 C19 C18 . . 118.00(18) ?
C24 C19 C18 . . 122.14(17) ?
C24 C19 C20 . . 119.82(18) ?
C19 C20 H20 . . 118.4 ?
C21 C20 C19 . . 123.19(19) ?
C21 C20 H20 . . 118.4 ?
C20 C21 C22 . . 116.01(18) ?
C20 C21 C25 . . 121.95(18) ?
C22 C21 C25 . . 122.03(17) ?
C21 C22 H22 . . 118.7 ?
C23 C22 C21 . . 122.60(18) ?
C23 C22 H22 . . 118.7 ?
C22 C23 H23 . . 119.2 ?
C22 C23 C24 . . 121.57(18) ?
C24 C23 H23 . . 119.2 ?
O2 C24 C19 . . 124.58(17) ?
O2 C24 C23 . . 118.65(17) ?
C19 C24 C23 . . 116.77(17) ?
C26 C25 C21 . . 109.6(3) ?
C26 C25 C27 . . 105.7(4) ?
C27 C25 C21 . . 107.9(3) ?
C28 C25 C21 . . 113.9(3) ?
C28 C25 C26 . . 108.4(4) ?
C28 C25 C27 . . 111.1(4) ?
C26A C25 C21 . . 118.6(7) ?
C26A C25 C27A . . 109.5(7) ?
C26A C25 C28A . . 106.3(7) ?
C27A C25 C21 . . 112.5(6) ?
C27A C25 C28A . . 104.5(5) ?
C28A C25 C21 . . 104.1(5) ?
C7 C8 H8A . . 109.5 ?
C7 C8 H8B . . 109.5 ?
C7 C8 H8C . . 109.5 ?
H8A C8 H8B . . 109.5 ?
H8A C8 H8C . . 109.5 ?
H8B C8 H8C . . 109.5 ?
C7 C9 H9A . . 109.5 ?
C7 C9 H9B . . 109.5 ?
C7 C9 H9C . . 109.5 ?
H9A C9 H9B . . 109.5 ?
H9A C9 H9C . . 109.5 ?
H9B C9 H9C . . 109.5 ?
C7 C10 H10A . . 109.5 ?
C7 C10 H10B . . 109.5 ?
C7 C10 H10C . . 109.5 ?
H10A C10 H10B . . 109.5 ?
H10A C10 H10C . . 109.5 ?
H10B C10 H10C . . 109.5 ?
C25 C26 H26A . . 109.5 ?
C25 C26 H26B . . 109.5 ?
C25 C26 H26C . . 109.5 ?
H26A C26 H26B . . 109.5 ?
H26A C26 H26C . . 109.5 ?
H26B C26 H26C . . 109.5 ?
C25 C27 H27A . . 109.5 ?
C25 C27 H27B . . 109.5 ?
C25 C27 H27C . . 109.5 ?
H27A C27 H27B . . 109.5 ?
H27A C27 H27C . . 109.5 ?
H27B C27 H27C . . 109.5 ?
C25 C28 H28A . . 109.5 ?
C25 C28 H28B . . 109.5 ?
C25 C28 H28C . . 109.5 ?
H28A C28 H28B . . 109.5 ?
H28A C28 H28C . . 109.5 ?
H28B C28 H28C . . 109.5 ?
C7 C8A H8AA . . 109.5 ?
C7 C8A H8AB . . 109.5 ?
C7 C8A H8AC . . 109.5 ?
H8AA C8A H8AB . . 109.5 ?
H8AA C8A H8AC . . 109.5 ?
H8AB C8A H8AC . . 109.5 ?
C7 C9A H9AA . . 109.5 ?
C7 C9A H9AB . . 109.5 ?
C7 C9A H9AC . . 109.5 ?
H9AA C9A H9AB . . 109.5 ?
H9AA C9A H9AC . . 109.5 ?
H9AB C9A H9AC . . 109.5 ?
C7 C10A H10D . . 109.5 ?
C7 C10A H10E . . 109.5 ?
C7 C10A H10F . . 109.5 ?
H10D C10A H10E . . 109.5 ?
H10D C10A H10F . . 109.5 ?
H10E C10A H10F . . 109.5 ?
C25 C26A H26D . . 109.5 ?
C25 C26A H26E . . 109.5 ?
C25 C26A H26F . . 109.5 ?
H26D C26A H26E . . 109.5 ?
H26D C26A H26F . . 109.5 ?
H26E C26A H26F . . 109.5 ?
C25 C27A H27D . . 109.5 ?
C25 C27A H27E . . 109.5 ?
C25 C27A H27F . . 109.5 ?
H27D C27A H27E . . 109.5 ?
H27D C27A H27F . . 109.5 ?
H27E C27A H27F . . 109.5 ?
C25 C28A H28D . . 109.5 ?
C25 C28A H28E . . 109.5 ?
C25 C28A H28F . . 109.5 ?
H28D C28A H28E . . 109.5 ?
H28D C28A H28F . . 109.5 ?
H28E C28A H28F . . 109.5 ?

loop_
_geom_bond_atom_site_label_1
_geom_bond_atom_site_label_2
_geom_bond_site_symmetry_2
_geom_bond_distance
_geom_bond_publ_flag
Ni1 O1 . 1.8423(13) ?
Ni1 O2 . 1.8429(13) ?
Ni1 N1 . 1.8554(15) ?
Ni1 N2 . 1.8581(15) ?
O1 C6 . 1.304(2) ?
O2 C24 . 1.305(2) ?
N1 C11 . 1.302(2) ?
N1 C12 . 1.426(2) ?
N2 C17 . 1.425(2) ?
N2 C18 . 1.303(2) ?
C1 H1 . 0.9500 ?
C1 C2 . 1.365(3) ?
C1 C6 . 1.413(3) ?
C2 H2 . 0.9500 ?
C2 C3 . 1.413(3) ?
C3 C4 . 1.374(3) ?
C3 C7 . 1.528(3) ?
C4 H4 . 0.9500 ?
C4 C5 . 1.416(3) ?
C5 C6 . 1.417(3) ?
C5 C11 . 1.420(3) ?
C7 C8 . 1.526(2) ?
C7 C9 . 1.535(2) ?
C7 C10 . 1.527(2) ?
C7 C8A . 1.533(3) ?
C7 C9A . 1.529(3) ?
C7 C10A . 1.527(3) ?
C11 H11 . 0.9500 ?
C12 C13 . 1.399(3) ?
C12 C17 . 1.384(3) ?
C13 H13 . 0.9500 ?
C13 C14 . 1.381(3) ?
C14 H14 . 0.9500 ?
C14 C15 . 1.387(3) ?
C15 H15 . 0.9500 ?
C15 C16 . 1.381(3) ?
C16 H16 . 0.9500 ?
C16 C17 . 1.404(3) ?
C18 H18 . 0.9500 ?
C18 C19 . 1.420(3) ?
C19 C20 . 1.414(3) ?
C19 C24 . 1.413(3) ?
C20 H20 . 0.9500 ?
C20 C21 . 1.376(3) ?
C21 C22 . 1.411(3) ?
C21 C25 . 1.537(3) ?
C22 H22 . 0.9500 ?
C22 C23 . 1.370(3) ?
C23 H23 . 0.9500 ?
C23 C24 . 1.414(3) ?
C25 C26 . 1.524(2) ?
C25 C27 . 1.525(3) ?
C25 C28 . 1.524(3) ?
C25 C26A . 1.524(3) ?
C25 C27A . 1.525(3) ?
C25 C28A . 1.527(3) ?
C8 H8A . 0.9800 ?
C8 H8B . 0.9800 ?
C8 H8C . 0.9800 ?
C9 H9A . 0.9800 ?
C9 H9B . 0.9800 ?
C9 H9C . 0.9800 ?
C10 H10A . 0.9800 ?
C10 H10B . 0.9800 ?
C10 H10C . 0.9800 ?
C26 H26A . 0.9800 ?
C26 H26B . 0.9800 ?
C26 H26C . 0.9800 ?
C27 H27A . 0.9800 ?
C27 H27B . 0.9800 ?
C27 H27C . 0.9800 ?
C28 H28A . 0.9800 ?
C28 H28B . 0.9800 ?
C28 H28C . 0.9800 ?
C8A H8AA . 0.9800 ?
C8A H8AB . 0.9800 ?
C8A H8AC . 0.9800 ?
C9A H9AA . 0.9800 ?
C9A H9AB . 0.9800 ?
C9A H9AC . 0.9800 ?
C10A H10D . 0.9800 ?
C10A H10E . 0.9800 ?
C10A H10F . 0.9800 ?
C26A H26D . 0.9800 ?
C26A H26E . 0.9800 ?
C26A H26F . 0.9800 ?
C27A H27D . 0.9800 ?
C27A H27E . 0.9800 ?
C27A H27F . 0.9800 ?
C28A H28D . 0.9800 ?
C28A H28E . 0.9800 ?
C28A H28F . 0.9800 ?

loop_
_geom_torsion_atom_site_label_1
_geom_torsion_atom_site_label_2
_geom_torsion_atom_site_label_3
_geom_torsion_atom_site_label_4
_geom_torsion_site_symmetry_1
_geom_torsion_site_symmetry_2
_geom_torsion_site_symmetry_3
_geom_torsion_site_symmetry_4
_geom_torsion
_geom_torsion_publ_flag
Ni1 O1 C6 C1 . . . . 177.56(16) ?
Ni1 O1 C6 C5 . . . . -2.7(3) ?
Ni1 O2 C24 C19 . . . . 0.7(3) ?
Ni1 O2 C24 C23 . . . . -179.63(13) ?
Ni1 N1 C11 C5 . . . . -0.5(3) ?
Ni1 N1 C12 C13 . . . . -179.68(16) ?
Ni1 N1 C12 C17 . . . . -0.3(2) ?
Ni1 N2 C17 C12 . . . . -2.4(2) ?
Ni1 N2 C17 C16 . . . . 177.41(15) ?
Ni1 N2 C18 C19 . . . . 0.5(3) ?
O1 Ni1 O2 C24 . . . . -179.70(16) ?
O1 Ni1 N1 C11 . . . . -0.83(17) ?
O1 Ni1 N1 C12 . . . . 177.86(12) ?
O2 Ni1 O1 C6 . . . . -174.90(18) ?
O2 Ni1 N2 C17 . . . . 179.10(12) ?
O2 Ni1 N2 C18 . . . . 0.50(17) ?
N1 Ni1 O1 C6 . . . . 2.42(18) ?
N1 Ni1 N2 C17 . . . . 1.73(13) ?
N1 Ni1 N2 C18 . . . . -176.87(17) ?
N1 C12 C13 C14 . . . . 178.10(19) ?
N1 C12 C17 N2 . . . . 1.7(2) ?
N1 C12 C17 C16 . . . . -178.05(16) ?
N2 Ni1 O2 C24 . . . . -1.11(16) ?
N2 Ni1 N1 C11 . . . . -179.49(17) ?
N2 Ni1 N1 C12 . . . . -0.80(13) ?
N2 C18 C19 C20 . . . . -178.79(19) ?
N2 C18 C19 C24 . . . . -1.3(3) ?
C1 C2 C3 C4 . . . . 1.8(4) ?
C1 C2 C3 C7 . . . . -180.0(2) ?
C2 C1 C6 O1 . . . . 179.0(2) ?
C2 C1 C6 C5 . . . . -0.8(4) ?
C2 C3 C4 C5 . . . . -1.1(4) ?
C2 C3 C7 C8 . . . . 47.0(4) ?
C2 C3 C7 C9 . . . . -69.8(3) ?
C2 C3 C7 C10 . . . . 172.7(3) ?
C2 C3 C7 C8A . . . . 126.2(5) ?
C2 C3 C7 C9A . . . . 13.2(7) ?
C2 C3 C7 C10A . . . . -118.3(6) ?
C3 C4 C5 C6 . . . . -0.4(4) ?
C3 C4 C5 C11 . . . . -179.7(2) ?
C4 C3 C7 C8 . . . . -134.8(3) ?
C4 C3 C7 C9 . . . . 108.3(3) ?
C4 C3 C7 C10 . . . . -9.1(4) ?
C4 C3 C7 C8A . . . . -55.6(5) ?
C4 C3 C7 C9A . . . . -168.6(7) ?
C4 C3 C7 C10A . . . . 59.9(6) ?
C4 C5 C6 O1 . . . . -178.3(2) ?
C4 C5 C6 C1 . . . . 1.4(3) ?
C4 C5 C11 N1 . . . . -180.0(2) ?
C6 C1 C2 C3 . . . . -0.8(4) ?
C6 C5 C11 N1 . . . . 0.8(3) ?
C7 C3 C4 C5 . . . . -179.3(2) ?
C11 N1 C12 C13 . . . . -0.9(3) ?
C11 N1 C12 C17 . . . . 178.43(17) ?
C11 C5 C6 O1 . . . . 0.9(3) ?
C11 C5 C6 C1 . . . . -179.4(2) ?
C12 N1 C11 C5 . . . . -179.07(18) ?
C12 C13 C14 C15 . . . . 0.4(3) ?
C13 C12 C17 N2 . . . . -178.88(17) ?
C13 C12 C17 C16 . . . . 1.3(3) ?
C13 C14 C15 C16 . . . . 0.3(3) ?
C14 C15 C16 C17 . . . . -0.1(3) ?
C15 C16 C17 N2 . . . . 179.59(18) ?
C15 C16 C17 C12 . . . . -0.7(3) ?
C17 N2 C18 C19 . . . . -177.96(18) ?
C17 C12 C13 C14 . . . . -1.2(3) ?
C18 N2 C17 C12 . . . . 176.34(17) ?
C18 N2 C17 C16 . . . . -3.9(3) ?
C18 C19 C20 C21 . . . . 177.22(19) ?
C18 C19 C24 O2 . . . . 0.6(3) ?
C18 C19 C24 C23 . . . . -179.05(18) ?
C19 C20 C21 C22 . . . . 1.7(3) ?
C19 C20 C21 C25 . . . . -179.22(19) ?
C20 C19 C24 O2 . . . . 178.09(18) ?
C20 C19 C24 C23 . . . . -1.6(3) ?
C20 C21 C22 C23 . . . . -1.2(3) ?
C20 C21 C25 C26 . . . . 34.2(4) ?
C20 C21 C25 C27 . . . . -80.4(6) ?
C20 C21 C25 C28 . . . . 155.8(5) ?
C20 C21 C25 C26A . . . . 15.1(8) ?
C20 C21 C25 C27A . . . . -114.6(8) ?
C20 C21 C25 C28A . . . . 132.9(5) ?
C21 C22 C23 C24 . . . . -0.7(3) ?
C22 C21 C25 C26 . . . . -146.8(4) ?
C22 C21 C25 C27 . . . . 98.6(6) ?
C22 C21 C25 C28 . . . . -25.2(5) ?
C22 C21 C25 C26A . . . . -165.9(8) ?
C22 C21 C25 C27A . . . . 64.4(8) ?
C22 C21 C25 C28A . . . . -48.1(5) ?
C22 C23 C24 O2 . . . . -177.59(18) ?
C22 C23 C24 C19 . . . . 2.1(3) ?
C24 C19 C20 C21 . . . . -0.3(3) ?
C25 C21 C22 C23 . . . . 179.74(18) ?

_cod_database_fobs_code 2312992
